data_4106616
loop_
_publ_author_name
'Adrian B. Chaplin'
'Jennifer C. Green'
'Andrew S. Weller'

_publ_section_title
;
 C-C Activation in the Solid State in an Organometallic \s-Complex
;
_journal_name_full 'Journal of the American Chemical Society'
_journal_page_first 13162
_journal_page_last 13168
_journal_paper_doi 10.1021/ja2047599
_journal_volume 133
_journal_year 2011
_chemical_formula_moiety 'C32 H12 B F24, C23 H37 Ir P'
_chemical_formula_sum 'C55 H49 B F24 Ir P'
_chemical_formula_weight 1399.92
_space_group_IT_number 14
_symmetry_cell_setting monoclinic
_symmetry_space_group_name_Hall '-P 2yn'
_symmetry_space_group_name_H-M 'P 1 21/n 1'
_atom_sites_solution_hydrogens geom
_atom_sites_solution_primary direct
_atom_sites_solution_secondary difmap
_audit_creation_method SHELXL-97
_cell_angle_alpha 90.00
_cell_angle_beta 99.5354(4)
_cell_angle_gamma 90.00
_cell_formula_units_Z 4
_cell_length_a 14.78350(10)
_cell_length_b 16.4746(2)
_cell_length_c 22.6851(3)
_cell_measurement_reflns_used 14690
_cell_measurement_temperature 200(2)
_cell_measurement_theta_max 29.575
_cell_measurement_theta_min 5.097
_cell_volume 5448.67(10)
_computing_cell_refinement 'Denzo/Scalepack (Otwinowski & Minor 1997)'
_computing_data_collection 'Collect (Nonius BV, 1997-2000)'
_computing_data_reduction 'Denzo/Scalepack (Otwinowski & Minor 1997)'
_computing_molecular_graphics 'ORTEP3 (Farrugia, 1997)'
_computing_publication_material 'Bruker SHELXTL'
_computing_structure_refinement 'SHELXL-97 (Sheldrick, 2008)'
_computing_structure_solution 'SIR2004 (Burla et al., 2005)'
_diffrn_ambient_temperature 200(2)
_diffrn_detector_area_resol_mean 9
_diffrn_measured_fraction_theta_full 0.993
_diffrn_measured_fraction_theta_max 0.993
_diffrn_measurement_details
;
Data collected over four omega scans (total 345.2\%) with an exposure time 
of 220 s/\%. 
;
_diffrn_measurement_device '95mm CCD camera on \k-goniostat'
_diffrn_measurement_device_type KappaCCD
_diffrn_measurement_method CCD
_diffrn_orient_matrix_type 'by Nonius Collect from scalepack cell'
_diffrn_orient_matrix_UB_11 -0.0375712
_diffrn_orient_matrix_UB_12 -0.0413311
_diffrn_orient_matrix_UB_13 0.0173732
_diffrn_orient_matrix_UB_21 -0.0557907
_diffrn_orient_matrix_UB_22 0.0180512
_diffrn_orient_matrix_UB_23 -0.0280623
_diffrn_orient_matrix_UB_31 0.0134346
_diffrn_orient_matrix_UB_32 -0.0406242
_diffrn_orient_matrix_UB_33 -0.0301449
_diffrn_radiation_monochromator 'horizonally mounted graphite crystal'
_diffrn_radiation_source 'fine-focus sealed tube'
_diffrn_radiation_type MoK\a
_diffrn_radiation_wavelength 0.71073
_diffrn_reflns_av_R_equivalents 0.0355
_diffrn_reflns_av_sigmaI/netI 0.0577
_diffrn_reflns_limit_h_max 19
_diffrn_reflns_limit_h_min -19
_diffrn_reflns_limit_k_max 21
_diffrn_reflns_limit_k_min -21
_diffrn_reflns_limit_l_max 29
_diffrn_reflns_limit_l_min -29
_diffrn_reflns_number 24820
_diffrn_reflns_theta_full 27.88
_diffrn_reflns_theta_max 27.88
_diffrn_reflns_theta_min 5.10
_exptl_absorpt_coefficient_mu 2.600
_exptl_absorpt_correction_T_max 1.0
_exptl_absorpt_correction_T_min 0.940
_exptl_absorpt_correction_type multi-scan
_exptl_absorpt_process_details 'Denzo/Scalepack (Otwinowski & Minor 1997)'
_exptl_crystal_colour yellow
_exptl_crystal_density_diffrn 1.707
_exptl_crystal_description block
_exptl_crystal_F_000 2768
_exptl_crystal_size_max 0.20
_exptl_crystal_size_mid 0.12
_exptl_crystal_size_min 0.08
_exptl_crystal_thermal_history
;
The sample was placed directly into the cool stream at 250 K.
Data was collected at 250 K (345.2\% @ 220 s/\%).
The sample was cooled at 50 K/h to 200 K.
;
_refine_diff_density_max 1.041
_refine_diff_density_min -0.934
_refine_diff_density_rms 0.093
_refine_ls_extinction_method none
_refine_ls_goodness_of_fit_ref 1.030
_refine_ls_hydrogen_treatment mixed
_refine_ls_matrix_type full
_refine_ls_number_parameters 921
_refine_ls_number_reflns 12917
_refine_ls_number_restraints 661
_refine_ls_restrained_S_all 1.165
_refine_ls_R_factor_all 0.0677
_refine_ls_R_factor_gt 0.0432
_refine_ls_shift/su_max 0.003
_refine_ls_shift/su_mean 0.000
_refine_ls_structure_factor_coef Fsqd
_refine_ls_weighting_details 'calc w=1/[\s^2^(Fo^2^)+(0.0454P)^2^+6.6105P] where P=(Fo^2^+2Fc^2^)/3'
_refine_ls_weighting_scheme calc
_refine_ls_wR_factor_gt 0.1005
_refine_ls_wR_factor_ref 0.1125
_reflns_number_gt 9480
_reflns_number_total 12917
_reflns_threshold_expression >2sigma(I)
_cod_data_source_file ja2047599_si_002_09.cif
_cod_data_source_block 3_200K
_cod_original_sg_symbol_H-M 'P 1 21/n 1 '
_cod_database_code 4106616

loop_
_symmetry_equiv_pos_as_xyz
'x, y, z'
'-x+1/2, y+1/2, -z+1/2'
'-x, -y, -z'
'x-1/2, -y-1/2, z-1/2'

loop_
_atom_site_label
_atom_site_type_symbol
_atom_site_fract_x
_atom_site_fract_y
_atom_site_fract_z
_atom_site_U_iso_or_equiv
_atom_site_adp_type
_atom_site_occupancy
_atom_site_symmetry_multiplicity
_atom_site_calc_flag
_atom_site_refinement_flags
_atom_site_disorder_assembly
_atom_site_disorder_group
Ir1 Ir 0.604612(12) 0.095497(11) 0.822402(9) 0.04159(8) Uani 1 1 d D . .
P1 P 0.75554(8) 0.14181(7) 0.82811(6) 0.0381(3) Uani 1 1 d . . .
C1 C 0.6204(4) 0.0312(3) 0.9009(2) 0.0507(12) Uani 1 1 d . . .
H1 H 0.6515 0.0609 0.9371 0.061 Uiso 1 1 calc R . .
C2 C 0.6763(4) -0.0366(4) 0.8787(3) 0.0595(15) Uani 1 1 d . . .
H2 H 0.7444 -0.0297 0.8864 0.071 Uiso 1 1 calc R . .
C3 C 0.6292(4) -0.0261(3) 0.8145(3) 0.0528(13) Uani 1 1 d . . .
H3 H 0.6673 -0.0407 0.7836 0.063 Uiso 1 1 calc R . .
C4 C 0.5380(4) -0.0755(3) 0.8114(3) 0.0583(14) Uani 1 1 d . . .
H4 H 0.5424 -0.1271 0.7888 0.070 Uiso 1 1 calc R . .
C5 C 0.5384(4) -0.0946(3) 0.8773(3) 0.0621(15) Uani 1 1 d . . .
H5 H 0.4928 -0.1366 0.8848 0.074 Uiso 1 1 calc R . .
C6 C 0.5279(4) -0.0115(3) 0.9076(3) 0.0554(13) Uani 1 1 d . . .
H6 H 0.5253 -0.0200 0.9509 0.066 Uiso 1 1 calc R . .
C7 C 0.6388(5) -0.1170(4) 0.9007(4) 0.0764(19) Uani 1 1 d . . .
H7A H 0.6595 -0.1656 0.8809 0.092 Uiso 1 1 calc R . .
H7B H 0.6520 -0.1232 0.9447 0.092 Uiso 1 1 calc R . .
C8 C 0.4616(3) 0.1072(3) 0.8413(3) 0.0523(13) Uani 1 1 d D . .
H8 H 0.488(3) 0.1598(14) 0.8578(18) 0.063 Uiso 1 1 d D . .
C9 C 0.3895(5) 0.1072(4) 0.7866(3) 0.082(2) Uani 1 1 d D . .
H9 H 0.3707 0.1596 0.7659 0.098 Uiso 1 1 calc R . .
C10 C 0.4696(4) 0.0603(4) 0.7705(3) 0.0647(16) Uani 1 1 d D . .
H10 H 0.500(3) 0.081(2) 0.7372(13) 0.078 Uiso 1 1 d D . .
C11 C 0.4517(4) -0.0287(3) 0.7834(3) 0.0543(13) Uani 1 1 d D . .
H11 H 0.4209 -0.0566 0.7463 0.065 Uiso 1 1 calc R . .
C12 C 0.3843(4) -0.0164(4) 0.8267(3) 0.0618(15) Uani 1 1 d . . .
H12 H 0.3556 -0.0670 0.8395 0.074 Uiso 1 1 calc R . .
C13 C 0.4414(4) 0.0332(3) 0.8778(3) 0.0545(13) Uani 1 1 d D . .
H13 H 0.4028 0.0490 0.9083 0.065 Uiso 1 1 calc R . .
C14 C 0.3178(4) 0.0462(5) 0.7956(4) 0.084(2) Uani 1 1 d . . .
H14A H 0.2829 0.0261 0.7574 0.101 Uiso 1 1 calc R . .
H14B H 0.2753 0.0669 0.8215 0.101 Uiso 1 1 calc R . .
C15 C 0.7364(3) 0.2518(3) 0.8108(3) 0.0500(12) Uani 1 1 d . . .
H15 H 0.7532 0.2807 0.8499 0.060 Uiso 1 1 calc R . .
C16 C 0.6353(4) 0.2680(4) 0.7907(3) 0.0719(18) Uani 1 1 d . . .
H16A H 0.6257 0.3262 0.7832 0.108 Uiso 1 1 calc R . .
H16B H 0.6010 0.2507 0.8220 0.108 Uiso 1 1 calc R . .
H16C H 0.6137 0.2377 0.7539 0.108 Uiso 1 1 calc R . .
C17 C 0.7944(4) 0.2909(4) 0.7686(3) 0.0666(16) Uani 1 1 d . . .
H17A H 0.7805 0.2651 0.7292 0.100 Uiso 1 1 calc R . .
H17B H 0.8596 0.2836 0.7848 0.100 Uiso 1 1 calc R . .
H17C H 0.7803 0.3490 0.7648 0.100 Uiso 1 1 calc R . .
C18 C 0.8171(4) 0.1006(3) 0.7700(2) 0.0485(12) Uani 1 1 d . . .
H18 H 0.8665 0.1402 0.7648 0.058 Uiso 1 1 calc R . .
C19 C 0.7521(4) 0.0948(4) 0.7103(3) 0.0642(16) Uani 1 1 d . . .
H19A H 0.7862 0.0760 0.6793 0.096 Uiso 1 1 calc R . .
H19B H 0.7257 0.1483 0.6993 0.096 Uiso 1 1 calc R . .
H19C H 0.7028 0.0563 0.7139 0.096 Uiso 1 1 calc R . .
C20 C 0.8636(4) 0.0186(4) 0.7873(3) 0.0597(14) Uani 1 1 d . . .
H20A H 0.8169 -0.0217 0.7927 0.090 Uiso 1 1 calc R . .
H20B H 0.9069 0.0246 0.8247 0.090 Uiso 1 1 calc R . .
H20C H 0.8966 0.0007 0.7556 0.090 Uiso 1 1 calc R . .
C21 C 0.8400(3) 0.1425(3) 0.8977(2) 0.0454(11) Uani 1 1 d . . .
H21 H 0.8527 0.0846 0.9096 0.055 Uiso 1 1 calc R . .
C22 C 0.8028(4) 0.1841(4) 0.9492(2) 0.0571(14) Uani 1 1 d . . .
H22A H 0.8472 0.1781 0.9861 0.086 Uiso 1 1 calc R . .
H22B H 0.7446 0.1588 0.9543 0.086 Uiso 1 1 calc R . .
H22C H 0.7929 0.2419 0.9401 0.086 Uiso 1 1 calc R . .
C23 C 0.9319(4) 0.1811(4) 0.8900(3) 0.0647(16) Uani 1 1 d . . .
H23A H 0.9218 0.2375 0.8770 0.097 Uiso 1 1 calc R . .
H23B H 0.9586 0.1507 0.8600 0.097 Uiso 1 1 calc R . .
H23C H 0.9740 0.1796 0.9283 0.097 Uiso 1 1 calc R . .
B200 B 0.7238(3) 0.1749(3) 0.4283(2) 0.0344(10) Uani 1 1 d . . .
C201 C 0.8244(3) 0.1571(3) 0.4689(2) 0.0361(9) Uani 1 1 d . . .
C202 C 0.8417(3) 0.0945(3) 0.5115(2) 0.0390(10) Uani 1 1 d . . .
H202 H 0.7935 0.0584 0.5165 0.047 Uiso 1 1 calc R . .
C203 C 0.9273(3) 0.0841(3) 0.5464(2) 0.0426(11) Uani 1 1 d D A .
C204 C 0.9986(3) 0.1371(3) 0.5416(2) 0.0459(11) Uani 1 1 d . . .
H204 H 1.0574 0.1299 0.5652 0.055 Uiso 1 1 calc R . .
C205 C 0.9818(3) 0.2004(3) 0.5017(2) 0.0466(12) Uani 1 1 d . . .
C206 C 0.8972(3) 0.2095(3) 0.4658(2) 0.0414(10) Uani 1 1 d . . .
H206 H 0.8885 0.2531 0.4381 0.050 Uiso 1 1 calc R . .
C207 C 0.9437(3) 0.0169(3) 0.5909(2) 0.0564(14) Uani 1 1 d D . .
F1 F 0.9242(6) 0.0334(5) 0.6437(3) 0.073(3) Uani 0.50 1 d PDU A 1
F2 F 0.8996(6) -0.0512(4) 0.5713(4) 0.079(3) Uani 0.50 1 d PDU A 1
F3 F 1.0340(4) -0.0047(5) 0.6010(4) 0.070(3) Uani 0.50 1 d PDU A 1
F101 F 1.0133(5) -0.0304(5) 0.5869(4) 0.076(3) Uani 0.50 1 d PDU A 2
F102 F 0.9584(6) 0.0471(5) 0.6475(2) 0.063(2) Uani 0.50 1 d PDU A 2
F103 F 0.8697(5) -0.0307(4) 0.5914(4) 0.080(3) Uani 0.50 1 d PDU A 2
C208 C 1.0567(4) 0.2590(4) 0.4942(3) 0.0614(15) Uani 1 1 d . . .
F4 F 1.1249(3) 0.2596(3) 0.5396(2) 0.1112(17) Uani 1 1 d . . .
F5 F 1.0899(3) 0.2461(3) 0.4440(2) 0.0962(13) Uani 1 1 d . . .
F6 F 1.0281(3) 0.3366(2) 0.4891(2) 0.0845(11) Uani 1 1 d . . .
C209 C 0.6831(3) 0.2529(3) 0.46069(19) 0.0329(9) Uani 1 1 d . . .
C210 C 0.6492(3) 0.2431(3) 0.5144(2) 0.0359(9) Uani 1 1 d . . .
H210 H 0.6482 0.1902 0.5309 0.043 Uiso 1 1 calc R . .
C211 C 0.6169(3) 0.3074(3) 0.54445(19) 0.0365(10) Uani 1 1 d D B .
C212 C 0.6170(3) 0.3856(3) 0.5217(2) 0.0385(10) Uani 1 1 d . . .
H212 H 0.5932 0.4297 0.5413 0.046 Uiso 1 1 calc R . .
C213 C 0.6525(3) 0.3977(3) 0.4699(2) 0.0391(10) Uani 1 1 d D C .
C214 C 0.6855(3) 0.3327(3) 0.44032(19) 0.0352(9) Uani 1 1 d . . .
H214 H 0.7105 0.3430 0.4051 0.042 Uiso 1 1 calc R . .
C215 C 0.5806(3) 0.2953(3) 0.6008(2) 0.0508(12) Uani 1 1 d D . .
F7 F 0.6429(6) 0.3276(5) 0.6471(3) 0.076(2) Uani 0.50 1 d PDU B 1
F8 F 0.5045(5) 0.3312(5) 0.6046(4) 0.087(3) Uani 0.50 1 d PDU B 1
F9 F 0.5749(6) 0.2189(4) 0.6174(4) 0.056(3) Uani 0.50 1 d PDU B 1
F107 F 0.4867(4) 0.2905(6) 0.5879(4) 0.083(3) Uani 0.50 1 d PDU B 2
F108 F 0.6035(6) 0.2253(4) 0.6277(4) 0.060(3) Uani 0.50 1 d PDU B 2
F109 F 0.5956(6) 0.3531(4) 0.6400(3) 0.078(2) Uani 0.50 1 d PDU B 2
C216 C 0.6526(3) 0.4805(3) 0.4430(2) 0.0538(13) Uani 1 1 d D . .
F10 F 0.5901(6) 0.5296(4) 0.4589(4) 0.070(3) Uani 0.50 1 d PDU C 1
F11 F 0.7343(5) 0.5166(5) 0.4605(4) 0.079(3) Uani 0.50 1 d PDU C 1
F12 F 0.6415(7) 0.4799(5) 0.3839(3) 0.082(3) Uani 0.50 1 d PDU C 1
F110 F 0.7331(5) 0.5063(5) 0.4346(4) 0.078(3) Uani 0.50 1 d PDU C 2
F111 F 0.5986(6) 0.4823(5) 0.3887(3) 0.079(3) Uani 0.50 1 d PDU C 2
F112 F 0.6177(7) 0.5365(4) 0.4752(4) 0.072(3) Uani 0.50 1 d PDU C 2
C217 C 0.6550(3) 0.0961(3) 0.4237(2) 0.0344(9) Uani 1 1 d . . .
C218 C 0.6874(3) 0.0192(3) 0.4112(2) 0.0400(10) Uani 1 1 d . . .
H218 H 0.7507 0.0132 0.4089 0.048 Uiso 1 1 calc R . .
C219 C 0.6317(3) -0.0481(3) 0.4021(2) 0.0452(11) Uani 1 1 d D D .
C220 C 0.5392(3) -0.0418(3) 0.4049(2) 0.0455(11) Uani 1 1 d . . .
H220 H 0.5005 -0.0881 0.3993 0.055 Uiso 1 1 calc R . .
C221 C 0.5046(3) 0.0332(3) 0.4160(2) 0.0386(10) Uani 1 1 d . . .
C222 C 0.5617(3) 0.1011(3) 0.42530(19) 0.0344(9) Uani 1 1 d . . .
H222 H 0.5360 0.1521 0.4329 0.041 Uiso 1 1 calc R . .
C223 C 0.6710(3) -0.1302(3) 0.3917(2) 0.0652(16) Uani 1 1 d D . .
F13 F 0.6678(6) -0.1796(4) 0.4383(3) 0.076(3) Uani 0.50 1 d PDU D 1
F14 F 0.6208(6) -0.1685(5) 0.3449(3) 0.069(3) Uani 0.50 1 d PDU D 1
F15 F 0.7566(4) -0.1284(5) 0.3823(4) 0.071(3) Uani 0.50 1 d PDU D 1
F113 F 0.7372(5) -0.1234(6) 0.3573(4) 0.077(3) Uani 0.50 1 d PDU D 2
F114 F 0.7106(7) -0.1647(6) 0.4422(4) 0.110(4) Uani 0.50 1 d PDU D 2
F115 F 0.6100(6) -0.1807(5) 0.3624(4) 0.087(4) Uani 0.50 1 d PDU D 2
C224 C 0.4039(3) 0.0435(3) 0.4158(2) 0.0495(12) Uani 1 1 d . . .
F16 F 0.3622(2) -0.0240(2) 0.42803(19) 0.0768(11) Uani 1 1 d . . .
F17 F 0.3601(2) 0.0681(3) 0.36257(17) 0.0799(11) Uani 1 1 d . . .
F18 F 0.3845(2) 0.0993(2) 0.4538(2) 0.0804(12) Uani 1 1 d . . .
C225 C 0.7314(3) 0.1934(3) 0.3581(2) 0.0350(9) Uani 1 1 d . . .
C226 C 0.8003(3) 0.1616(3) 0.3299(2) 0.0402(10) Uani 1 1 d . . .
H226 H 0.8494 0.1329 0.3531 0.048 Uiso 1 1 calc R . .
C227 C 0.7996(3) 0.1705(3) 0.2684(2) 0.0438(11) Uani 1 1 d D E .
C228 C 0.7314(3) 0.2144(3) 0.2338(2) 0.0431(11) Uani 1 1 d . . .
H228 H 0.7319 0.2226 0.1923 0.052 Uiso 1 1 calc R . .
C229 C 0.6622(3) 0.2463(3) 0.2608(2) 0.0421(11) Uani 1 1 d D F .
C230 C 0.6620(3) 0.2350(3) 0.3213(2) 0.0381(10) Uani 1 1 d . . .
H230 H 0.6125 0.2564 0.3384 0.046 Uiso 1 1 calc R . .
C231 C 0.8750(4) 0.1358(3) 0.2403(2) 0.0590(14) Uani 1 1 d D . .
F19 F 0.9500(4) 0.1761(6) 0.2511(4) 0.100(3) Uani 0.619(11) 1 d PDU E 1
F20 F 0.8525(5) 0.1353(5) 0.1799(2) 0.078(2) Uani 0.619(11) 1 d PDU E 1
F21 F 0.8891(6) 0.0585(3) 0.2526(4) 0.081(2) Uani 0.619(11) 1 d PDU E 1
F119 F 0.8510(8) 0.0915(9) 0.1939(5) 0.101(4) Uani 0.381(11) 1 d PDU E 2
F120 F 0.9370(7) 0.0940(8) 0.2784(4) 0.087(3) Uani 0.381(11) 1 d PDU E 2
F121 F 0.9294(6) 0.1939(5) 0.2235(5) 0.069(3) Uani 0.381(11) 1 d PDU E 2
C232 C 0.5882(3) 0.2970(3) 0.2247(2) 0.0525(13) Uani 1 1 d D . .
F22 F 0.6051(4) 0.3736(2) 0.2300(3) 0.103(2) Uani 0.836(6) 1 d PDU F 1
F23 F 0.5064(2) 0.2818(3) 0.2385(2) 0.0734(14) Uani 0.836(6) 1 d PDU F 1
F24 F 0.5779(3) 0.2792(3) 0.16663(16) 0.0870(16) Uani 0.836(6) 1 d PDU F 1
F122 F 0.5187(9) 0.2566(9) 0.1965(9) 0.096(6) Uani 0.164(6) 1 d PDU F 2
F123 F 0.6173(10) 0.3444(11) 0.1850(7) 0.072(5) Uani 0.164(6) 1 d PDU F 2
F124 F 0.5516(12) 0.3500(10) 0.2594(6) 0.071(5) Uani 0.164(6) 1 d PDU F 2

loop_
_atom_site_aniso_label
_atom_site_aniso_U_11
_atom_site_aniso_U_22
_atom_site_aniso_U_33
_atom_site_aniso_U_23
_atom_site_aniso_U_13
_atom_site_aniso_U_12
Ir1 0.03742(12) 0.03888(12) 0.04825(13) 0.00036(8) 0.00648(8) 0.00387(8)
P1 0.0326(6) 0.0355(6) 0.0462(7) 0.0026(5) 0.0061(5) -0.0003(5)
C1 0.056(3) 0.041(3) 0.053(3) 0.003(2) 0.003(2) -0.005(2)
C2 0.042(3) 0.053(3) 0.081(4) 0.006(3) 0.002(3) -0.003(2)
C3 0.045(3) 0.040(3) 0.075(4) -0.011(3) 0.015(3) 0.005(2)
C4 0.058(3) 0.040(3) 0.078(4) -0.018(3) 0.014(3) -0.008(2)
C5 0.062(4) 0.044(3) 0.078(4) 0.008(3) 0.007(3) -0.008(3)
C6 0.060(3) 0.054(3) 0.054(3) 0.002(3) 0.016(3) -0.008(3)
C7 0.073(4) 0.047(3) 0.107(6) 0.017(3) 0.007(4) 0.001(3)
C8 0.034(3) 0.051(3) 0.074(4) -0.009(3) 0.014(2) 0.004(2)
C9 0.080(5) 0.058(4) 0.095(5) 0.002(4) -0.018(4) 0.010(3)
C10 0.060(4) 0.068(4) 0.059(3) 0.009(3) -0.011(3) -0.020(3)
C11 0.050(3) 0.054(3) 0.058(3) -0.009(3) 0.004(2) -0.009(2)
C12 0.041(3) 0.059(4) 0.085(4) -0.004(3) 0.009(3) -0.010(3)
C13 0.044(3) 0.056(3) 0.067(4) -0.009(3) 0.021(3) -0.008(2)
C14 0.047(3) 0.088(5) 0.112(6) -0.017(4) -0.004(4) 0.002(3)
C15 0.048(3) 0.042(3) 0.060(3) 0.012(2) 0.009(2) 0.003(2)
C16 0.056(3) 0.060(4) 0.103(5) 0.031(4) 0.022(3) 0.013(3)
C17 0.058(3) 0.057(4) 0.085(4) 0.022(3) 0.015(3) -0.006(3)
C18 0.043(3) 0.054(3) 0.052(3) -0.001(2) 0.016(2) 0.001(2)
C19 0.058(4) 0.082(5) 0.053(3) -0.010(3) 0.012(3) 0.001(3)
C20 0.054(3) 0.056(3) 0.073(4) -0.004(3) 0.023(3) 0.009(3)
C21 0.039(2) 0.043(3) 0.053(3) 0.003(2) 0.003(2) 0.000(2)
C22 0.056(3) 0.057(3) 0.056(3) -0.011(3) 0.004(3) -0.002(3)
C23 0.038(3) 0.075(4) 0.076(4) 0.001(3) -0.005(3) -0.006(3)
B200 0.034(2) 0.029(2) 0.042(3) 0.002(2) 0.011(2) 0.0021(19)
C201 0.035(2) 0.035(2) 0.039(2) 0.0019(19) 0.0090(18) 0.0064(18)
C202 0.042(3) 0.038(2) 0.039(2) 0.000(2) 0.011(2) 0.0041(19)
C203 0.044(3) 0.045(3) 0.039(2) 0.001(2) 0.008(2) 0.007(2)
C204 0.040(3) 0.054(3) 0.042(3) 0.003(2) 0.001(2) 0.005(2)
C205 0.038(3) 0.053(3) 0.048(3) 0.003(2) 0.008(2) -0.002(2)
C206 0.040(2) 0.039(3) 0.046(3) 0.006(2) 0.009(2) 0.003(2)
C207 0.061(3) 0.058(4) 0.050(3) 0.009(3) 0.005(3) 0.006(3)
F1 0.076(5) 0.094(5) 0.057(4) 0.022(4) 0.034(3) 0.013(4)
F2 0.099(5) 0.054(4) 0.078(5) 0.017(3) 0.000(4) 0.004(4)
F3 0.066(4) 0.068(5) 0.073(5) 0.019(4) 0.002(3) 0.019(4)
F101 0.093(5) 0.064(5) 0.072(5) 0.009(4) 0.021(4) 0.031(4)
F102 0.068(5) 0.077(5) 0.044(4) 0.012(3) 0.012(3) -0.011(4)
F103 0.076(4) 0.070(5) 0.086(5) 0.039(4) -0.003(4) -0.009(4)
C208 0.039(3) 0.076(4) 0.068(4) 0.009(3) 0.004(3) -0.008(3)
F4 0.064(2) 0.137(4) 0.118(4) 0.047(3) -0.028(2) -0.046(3)
F5 0.085(3) 0.104(3) 0.114(3) -0.007(3) 0.059(3) -0.028(2)
F6 0.076(2) 0.063(2) 0.115(3) 0.004(2) 0.015(2) -0.0228(19)
C209 0.030(2) 0.032(2) 0.036(2) 0.0001(18) 0.0036(17) 0.0000(17)
C210 0.036(2) 0.031(2) 0.040(2) 0.0010(19) 0.0039(18) 0.0001(18)
C211 0.034(2) 0.039(2) 0.035(2) -0.0031(19) 0.0014(18) -0.0015(18)
C212 0.039(2) 0.034(2) 0.041(2) -0.0070(19) 0.003(2) -0.0009(19)
C213 0.040(2) 0.031(2) 0.044(3) 0.0007(19) 0.001(2) -0.0037(18)
C214 0.037(2) 0.035(2) 0.034(2) -0.0009(18) 0.0072(18) -0.0016(18)
C215 0.061(3) 0.049(3) 0.045(3) -0.002(2) 0.016(2) -0.001(3)
F7 0.105(5) 0.079(5) 0.044(3) -0.005(3) 0.014(4) -0.026(4)
F8 0.098(5) 0.093(5) 0.083(5) 0.020(4) 0.055(4) 0.046(4)
F9 0.068(5) 0.049(4) 0.054(4) -0.002(3) 0.021(4) -0.023(3)
F107 0.070(4) 0.107(6) 0.078(5) 0.013(4) 0.033(4) -0.004(4)
F108 0.069(5) 0.062(5) 0.050(4) 0.008(3) 0.013(4) 0.006(4)
F109 0.121(6) 0.059(4) 0.063(4) -0.026(3) 0.044(4) -0.014(4)
C216 0.076(4) 0.031(3) 0.056(3) -0.002(2) 0.017(3) 0.001(3)
F10 0.074(5) 0.048(4) 0.088(6) 0.009(4) 0.012(4) 0.017(4)
F11 0.093(5) 0.051(4) 0.096(6) 0.004(4) 0.024(4) -0.024(4)
F12 0.125(6) 0.053(4) 0.072(4) 0.018(3) 0.027(4) 0.012(4)
F110 0.084(5) 0.054(4) 0.108(6) 0.017(4) 0.046(4) -0.010(3)
F111 0.102(6) 0.056(4) 0.074(5) 0.027(4) -0.003(4) -0.003(4)
F112 0.108(6) 0.038(4) 0.073(5) -0.004(3) 0.019(5) 0.010(4)
C217 0.040(2) 0.029(2) 0.033(2) 0.0001(18) 0.0051(18) 0.0003(18)
C218 0.040(2) 0.033(2) 0.048(3) -0.002(2) 0.013(2) 0.0030(19)
C219 0.055(3) 0.033(3) 0.050(3) -0.002(2) 0.014(2) 0.004(2)
C220 0.052(3) 0.035(3) 0.050(3) -0.002(2) 0.008(2) -0.007(2)
C221 0.040(2) 0.039(3) 0.036(2) 0.0013(19) 0.0056(19) -0.0032(19)
C222 0.037(2) 0.030(2) 0.036(2) 0.0023(18) 0.0043(18) 0.0015(18)
C223 0.070(4) 0.041(3) 0.088(5) -0.009(3) 0.023(4) 0.004(3)
F13 0.103(6) 0.046(4) 0.083(5) 0.015(3) 0.024(4) 0.029(4)
F14 0.106(5) 0.045(4) 0.061(4) -0.013(3) 0.029(4) 0.001(4)
F15 0.069(4) 0.050(4) 0.096(6) -0.009(4) 0.019(4) 0.014(3)
F113 0.086(5) 0.066(5) 0.086(6) -0.020(4) 0.033(4) 0.011(4)
F114 0.129(7) 0.087(6) 0.116(6) 0.008(5) 0.030(5) 0.054(5)
F115 0.104(5) 0.052(5) 0.114(7) -0.021(5) 0.046(5) -0.019(4)
C224 0.041(3) 0.051(3) 0.055(3) -0.001(2) 0.001(2) -0.005(2)
F16 0.0486(18) 0.062(2) 0.122(3) 0.024(2) 0.0197(19) -0.0117(16)
F17 0.051(2) 0.104(3) 0.077(2) 0.022(2) -0.0108(18) -0.0021(19)
F18 0.0449(18) 0.092(3) 0.108(3) -0.037(2) 0.0226(19) -0.0029(17)
C225 0.037(2) 0.028(2) 0.041(2) -0.0023(18) 0.0096(19) -0.0030(17)
C226 0.042(2) 0.033(2) 0.046(3) -0.002(2) 0.010(2) -0.0011(19)
C227 0.048(3) 0.035(3) 0.052(3) -0.009(2) 0.019(2) -0.009(2)
C228 0.052(3) 0.043(3) 0.036(2) -0.004(2) 0.012(2) -0.013(2)
C229 0.040(2) 0.042(3) 0.044(3) 0.002(2) 0.004(2) -0.008(2)
C230 0.039(2) 0.039(3) 0.036(2) 0.0005(19) 0.0090(19) -0.0039(19)
C231 0.065(4) 0.056(4) 0.062(4) -0.011(3) 0.028(3) -0.005(3)
F19 0.059(4) 0.123(5) 0.125(5) -0.036(4) 0.032(4) -0.013(4)
F20 0.102(4) 0.077(4) 0.064(3) -0.003(3) 0.043(3) 0.023(3)
F21 0.092(4) 0.063(4) 0.100(5) 0.009(3) 0.050(4) 0.025(3)
F119 0.105(6) 0.102(7) 0.103(6) -0.044(5) 0.033(5) -0.001(5)
F120 0.092(6) 0.097(6) 0.084(6) 0.023(5) 0.049(5) 0.054(5)
F121 0.044(4) 0.082(5) 0.087(6) 0.038(4) 0.033(4) 0.012(4)
C232 0.054(3) 0.055(3) 0.045(3) 0.007(2) 0.000(2) -0.005(3)
F22 0.099(3) 0.047(2) 0.140(4) 0.017(3) -0.045(3) -0.003(2)
F23 0.046(2) 0.102(3) 0.073(3) 0.027(2) 0.0105(19) 0.011(2)
F24 0.088(3) 0.125(4) 0.043(2) 0.010(2) -0.003(2) 0.016(3)
F122 0.088(8) 0.097(8) 0.096(8) 0.005(7) -0.001(6) -0.002(6)
F123 0.071(7) 0.074(7) 0.072(7) 0.020(6) 0.015(6) 0.012(6)
F124 0.074(7) 0.073(7) 0.065(7) 0.011(6) 0.006(6) 0.023(6)

loop_
_atom_type_symbol
_atom_type_description
_atom_type_scat_dispersion_real
_atom_type_scat_dispersion_imag
_atom_type_scat_source
C C 0.0033 0.0016 'International Tables Vol C Tables 4.2.6.8 and 6.1.1.4'
H H 0.0000 0.0000 'International Tables Vol C Tables 4.2.6.8 and 6.1.1.4'
B B 0.0013 0.0007 'International Tables Vol C Tables 4.2.6.8 and 6.1.1.4'
F F 0.0171 0.0103 'International Tables Vol C Tables 4.2.6.8 and 6.1.1.4'
P P 0.1023 0.0942 'International Tables Vol C Tables 4.2.6.8 and 6.1.1.4'
Ir Ir -1.4442 7.9887 'International Tables Vol C Tables 4.2.6.8 and 6.1.1.4'

loop_
_geom_angle_atom_site_label_1
_geom_angle_atom_site_label_2
_geom_angle_atom_site_label_3
_geom_angle
C3 Ir1 C1 64.8(2)
C3 Ir1 C10 81.7(2)
C1 Ir1 C10 106.8(2)
C3 Ir1 C8 106.8(2)
C1 Ir1 C8 81.6(2)
C10 Ir1 C8 47.8(2)
C3 Ir1 P1 98.17(15)
C1 Ir1 P1 98.61(15)
C10 Ir1 P1 151.54(16)
C8 Ir1 P1 152.22(14)
C21 P1 C18 105.6(2)
C21 P1 C15 103.4(2)
C18 P1 C15 106.4(2)
C21 P1 Ir1 123.63(17)
C18 P1 Ir1 114.69(18)
C15 P1 Ir1 101.24(16)
C2 C1 C6 103.5(4)
C2 C1 Ir1 94.7(4)
C6 C1 Ir1 109.9(3)
C3 C2 C1 92.7(4)
C3 C2 C7 106.0(5)
C1 C2 C7 106.1(5)
C2 C3 C4 103.8(5)
C2 C3 Ir1 95.0(3)
C4 C3 Ir1 110.3(3)
C5 C4 C11 112.2(5)
C5 C4 C3 101.4(5)
C11 C4 C3 114.1(5)
C4 C5 C7 103.6(6)
C4 C5 C6 105.5(4)
C7 C5 C6 102.8(5)
C13 C6 C5 111.5(5)
C13 C6 C1 114.8(4)
C5 C6 C1 101.5(4)
C5 C7 C2 93.4(5)
C9 C8 C13 105.8(5)
C9 C8 C10 53.4(4)
C13 C8 C10 100.9(4)
C9 C8 Ir1 114.0(4)
C13 C8 Ir1 108.2(3)
C10 C8 Ir1 65.7(2)
C8 C9 C14 108.1(6)
C8 C9 C10 73.8(4)
C14 C9 C10 106.9(6)
C9 C10 C11 106.1(5)
C9 C10 C8 52.7(3)
C11 C10 C8 101.6(4)
C9 C10 Ir1 114.2(4)
C11 C10 Ir1 108.6(4)
C8 C10 Ir1 66.5(2)
C12 C11 C10 98.6(5)
C12 C11 C4 112.8(5)
C10 C11 C4 113.8(4)
C14 C12 C11 103.4(6)
C14 C12 C13 102.7(5)
C11 C12 C13 102.7(4)
C8 C13 C6 113.4(4)
C8 C13 C12 98.4(5)
C6 C13 C12 112.8(5)
C9 C14 C12 95.8(5)
C16 C15 C17 111.4(5)
C16 C15 P1 110.1(4)
C17 C15 P1 117.3(4)
C19 C18 C20 111.1(5)
C19 C18 P1 110.1(4)
C20 C18 P1 113.1(4)
C22 C21 C23 109.7(5)
C22 C21 P1 112.2(3)
C23 C21 P1 113.1(4)
C217 B200 C201 112.9(4)
C217 B200 C209 112.3(3)
C201 B200 C209 104.7(4)
C217 B200 C225 103.1(4)
C201 B200 C225 112.1(4)
C209 B200 C225 112.1(4)
C206 C201 C202 115.8(4)
C206 C201 B200 119.9(4)
C202 C201 B200 124.2(4)
C203 C202 C201 121.9(4)
C202 C203 C204 120.7(4)
C202 C203 C207 120.6(4)
C204 C203 C207 118.7(4)
C205 C204 C203 118.2(4)
C204 C205 C206 121.0(5)
C204 C205 C208 120.4(5)
C206 C205 C208 118.5(5)
C205 C206 C201 122.4(4)
F101 C207 F1 118.9(7)
F101 C207 F2 79.8(6)
F1 C207 F2 108.1(6)
F101 C207 F103 107.7(6)
F1 C207 F103 79.1(6)
F2 C207 F103 33.1(5)
F101 C207 F102 106.2(5)
F1 C207 F102 23.6(5)
F2 C207 F102 127.9(6)
F103 C207 F102 102.0(5)
F101 C207 F3 25.2(6)
F1 C207 F3 105.0(5)
F2 C207 F3 104.2(5)
F103 C207 F3 128.3(6)
F102 C207 F3 86.4(6)
F101 C207 C203 116.0(5)
F1 C207 C203 115.5(5)
F2 C207 C203 112.5(5)
F103 C207 C203 113.4(5)
F102 C207 C203 110.5(5)
F3 C207 C203 110.7(5)
F4 C208 F5 109.2(5)
F4 C208 F6 104.5(5)
F5 C208 F6 103.5(5)
F4 C208 C205 113.7(5)
F5 C208 C205 112.1(5)
F6 C208 C205 113.2(5)
C214 C209 C210 115.4(4)
C214 C209 B200 123.9(4)
C210 C209 B200 120.6(4)
C211 C210 C209 122.7(4)
C210 C211 C212 120.4(4)
C210 C211 C215 121.6(4)
C212 C211 C215 118.0(4)
C213 C212 C211 118.4(4)
C212 C213 C214 120.8(4)
C212 C213 C216 120.3(4)
C214 C213 C216 118.8(4)
C213 C214 C209 122.3(4)
F8 C215 F109 70.7(5)
F8 C215 F9 108.8(6)
F109 C215 F9 121.1(7)
F8 C215 F108 122.1(7)
F109 C215 F108 108.8(6)
F9 C215 F108 20.1(6)
F8 C215 F107 34.5(5)
F109 C215 F107 104.0(5)
F9 C215 F107 84.0(6)
F108 C215 F107 102.8(5)
F8 C215 F7 104.6(5)
F109 C215 F7 34.9(4)
F9 C215 F7 102.5(5)
F108 C215 F7 84.2(6)
F107 C215 F7 135.0(6)
F8 C215 C211 116.2(5)
F109 C215 C211 116.6(5)
F9 C215 C211 115.1(5)
F108 C215 C211 114.5(5)
F107 C215 C211 108.8(4)
F7 C215 C211 108.2(4)
F110 C216 F10 122.4(7)
F110 C216 F12 79.5(6)
F10 C216 F12 107.8(6)
F110 C216 F112 107.4(6)
F10 C216 F112 22.5(7)
F12 C216 F112 124.5(7)
F110 C216 F11 26.5(6)
F10 C216 F11 106.5(5)
F12 C216 F11 104.9(5)
F112 C216 F11 86.7(7)
F110 C216 F111 105.9(5)
F10 C216 F111 84.3(7)
F12 C216 F111 28.6(5)
F112 C216 F111 105.1(5)
F11 C216 F111 128.6(6)
F110 C216 C213 114.7(5)
F10 C216 C213 113.6(5)
F12 C216 C213 113.4(5)
F112 C216 C213 112.5(5)
F11 C216 C213 110.1(5)
F111 C216 C213 110.6(5)
C222 C217 C218 115.7(4)
C222 C217 B200 124.0(4)
C218 C217 B200 120.0(4)
C219 C218 C217 122.9(4)
C218 C219 C220 120.2(4)
C218 C219 C223 120.7(4)
C220 C219 C223 119.0(4)
C221 C220 C219 118.5(4)
C220 C221 C222 120.8(4)
C220 C221 C224 120.0(4)
C222 C221 C224 119.1(4)
C217 C222 C221 121.9(4)
F15 C223 F115 121.8(8)
F15 C223 F114 81.4(6)
F115 C223 F114 109.3(6)
F15 C223 F13 107.5(6)
F115 C223 F13 84.5(7)
F114 C223 F13 29.1(6)
F15 C223 F14 107.6(6)
F115 C223 F14 21.4(7)
F114 C223 F14 126.0(8)
F13 C223 F14 104.5(6)
F15 C223 F113 25.8(6)
F115 C223 F113 105.1(6)
F114 C223 F113 106.0(6)
F13 C223 F113 128.9(7)
F14 C223 F113 86.6(7)
F15 C223 C219 114.3(5)
F115 C223 C219 113.2(5)
F114 C223 C219 112.1(5)
F13 C223 C219 110.9(5)
F14 C223 C219 111.5(5)
F113 C223 C219 110.5(5)
F16 C224 F18 106.8(5)
F16 C224 F17 105.8(4)
F18 C224 F17 104.6(5)
F16 C224 C221 113.7(4)
F18 C224 C221 113.6(4)
F17 C224 C221 111.7(4)
C230 C225 C226 115.7(4)
C230 C225 B200 120.7(4)
C226 C225 B200 123.2(4)
C225 C226 C227 122.2(4)
C228 C227 C226 120.4(4)
C228 C227 C231 119.3(4)
C226 C227 C231 120.3(4)
C227 C228 C229 118.3(4)
C228 C229 C230 120.8(5)
C228 C229 C232 119.7(4)
C230 C229 C232 119.5(4)
C229 C230 C225 122.5(4)
F19 C231 F119 124.4(8)
F19 C231 F21 111.2(6)
F119 C231 F21 68.6(7)
F19 C231 F120 70.5(6)
F119 C231 F120 107.7(6)
F21 C231 F120 45.4(5)
F19 C231 F121 31.3(5)
F119 C231 F121 105.6(6)
F21 C231 F121 132.0(6)
F120 C231 F121 99.8(6)
F19 C231 F20 104.8(5)
F119 C231 F20 34.7(6)
F21 C231 F20 102.3(5)
F120 C231 F20 132.5(6)
F121 C231 F20 77.1(6)
F19 C231 C227 113.9(5)
F119 C231 C227 116.4(6)
F21 C231 C227 112.7(4)
F120 C231 C227 113.7(5)
F121 C231 C227 111.9(5)
F20 C231 C227 111.1(4)
F22 C232 F122 132.4(8)
F22 C232 F123 53.4(9)
F122 C232 F123 106.8(7)
F22 C232 F23 109.5(5)
F122 C232 F23 48.8(10)
F123 C232 F23 133.7(8)
F22 C232 F24 107.3(5)
F122 C232 F24 56.7(10)
F123 C232 F24 56.8(9)
F23 C232 F24 103.6(4)
F22 C232 F124 53.2(9)
F122 C232 F124 105.0(7)
F123 C232 F124 102.9(7)
F23 C232 F124 60.9(9)
F24 C232 F124 136.8(7)
F22 C232 C229 112.3(4)
F122 C232 C229 115.2(7)
F123 C232 C229 114.2(6)
F23 C232 C229 112.1(4)
F24 C232 C229 111.6(4)
F124 C232 C229 111.5(6)

loop_
_geom_bond_atom_site_label_1
_geom_bond_atom_site_label_2
_geom_bond_distance
Ir1 C3 2.049(5)
Ir1 C1 2.052(5)
Ir1 C10 2.220(5)
Ir1 C8 2.234(5)
Ir1 P1 2.3413(12)
P1 C21 1.843(5)
P1 C18 1.851(5)
P1 C15 1.865(5)
C1 C2 1.523(8)
C1 C6 1.567(7)
C2 C3 1.515(8)
C2 C7 1.550(8)
C3 C4 1.567(8)
C4 C5 1.526(9)
C4 C11 1.535(8)
C5 C7 1.536(9)
C5 C6 1.551(8)
C6 C13 1.532(8)
C8 C9 1.496(8)
C8 C13 1.530(7)
C8 C10 1.806(9)
C9 C14 1.498(10)
C9 C10 1.510(9)
C10 C11 1.526(8)
C11 C12 1.524(8)
C12 C14 1.516(9)
C12 C13 1.549(8)
C15 C16 1.512(7)
C15 C17 1.529(7)
C18 C19 1.529(8)
C18 C20 1.536(7)
C21 C22 1.533(7)
C21 C23 1.535(7)
B200 C217 1.641(7)
B200 C201 1.641(7)
B200 C209 1.643(7)
B200 C225 1.644(7)
C201 C206 1.391(6)
C201 C202 1.408(6)
C202 C203 1.387(7)
C203 C204 1.387(7)
C203 C207 1.490(7)
C204 C205 1.377(7)
C205 C206 1.383(7)
C205 C208 1.499(7)
C207 F101 1.306(6)
C207 F1 1.307(6)
C207 F2 1.336(6)
C207 F103 1.349(6)
C207 F102 1.361(6)
C207 F3 1.364(6)
C208 F4 1.315(7)
C208 F5 1.331(7)
C208 F6 1.346(7)
C209 C214 1.396(6)
C209 C210 1.403(6)
C210 C211 1.386(6)
C211 C212 1.388(6)
C211 C215 1.481(7)
C212 C213 1.379(7)
C213 C214 1.394(6)
C213 C216 1.494(7)
C215 F8 1.287(6)
C215 F109 1.296(6)
C215 F9 1.320(6)
C215 F108 1.322(6)
C215 F107 1.373(6)
C215 F7 1.384(6)
C216 F110 1.308(6)
C216 F10 1.321(6)
C216 F12 1.324(6)
C216 F112 1.331(6)
C216 F11 1.346(6)
C216 F111 1.353(6)
C217 C222 1.388(6)
C217 C218 1.401(6)
C218 C219 1.376(7)
C219 C220 1.384(7)
C219 C223 1.505(8)
C220 C221 1.376(7)
C221 C222 1.396(6)
C221 C224 1.497(7)
C223 F15 1.317(6)
C223 F115 1.323(7)
C223 F114 1.325(7)
C223 F13 1.343(6)
C223 F14 1.348(6)
C223 F113 1.353(6)
C224 F16 1.323(6)
C224 F18 1.324(6)
C224 F17 1.336(6)
C225 C230 1.390(6)
C225 C226 1.391(6)
C226 C227 1.402(6)
C227 C228 1.377(7)
C227 C231 1.486(7)
C228 C229 1.380(7)
C229 C230 1.387(6)
C229 C232 1.506(7)
C231 F19 1.281(6)
C231 F119 1.283(7)
C231 F21 1.312(6)
C231 F120 1.341(7)
C231 F121 1.345(6)
C231 F20 1.355(6)
C232 F22 1.287(5)
C232 F122 1.300(7)
C232 F123 1.317(7)
C232 F23 1.322(5)
C232 F24 1.333(5)
C232 F124 1.347(7)
